data_7153583
loop_
_publ_author_name
'Basavaiah, Deevi'
'Veeraraghavaiah, Gorre'
'Badsara, Satpal Singh'

_publ_section_title
;
 Ketones as electrophiles in two component Baylis-Hillman reaction: a
 facile one-pot synthesis of substituted indolizines.
;
_journal_issue 10
_journal_name_full 'Organic &amp; biomolecular chemistry'
_journal_page_first 1551
_journal_page_last 1555
_journal_paper_doi 10.1039/c3ob42064g
_journal_volume 12
_journal_year 2014
_chemical_formula_sum 'C20 H19 N O2'
_chemical_formula_weight 305.36
_chemical_melting_point 122.5(5)
_chemical_name_systematic
; 
 8-Acetyl-1-aza-9-(3-oxobutyl)-7-phenylbicyclo[4.3.0]nona-2,4,6,8-tetraene 
;
_space_group_IT_number 2
_symmetry_cell_setting triclinic
_symmetry_space_group_name_Hall '-P 1'
_symmetry_space_group_name_H-M 'P -1'
_atom_sites_solution_hydrogens geom
_atom_sites_solution_primary direct
_atom_sites_solution_secondary difmap
_audit_creation_method SHELXL-97
_cell_angle_alpha 81.098(2)
_cell_angle_beta 65.775(2)
_cell_angle_gamma 79.753(2)
_cell_formula_units_Z 2
_cell_length_a 9.1844(10)
_cell_length_b 9.6681(11)
_cell_length_c 10.4799(12)
_cell_measurement_reflns_used 3146
_cell_measurement_temperature 273(2)
_cell_measurement_theta_max 25.81
_cell_measurement_theta_min 2.45
_cell_volume 831.62(16)
_computing_cell_refinement 'Bruker SMART'
_computing_data_collection 'Bruker SMART'
_computing_data_reduction 'Bruker SAINT'
_computing_molecular_graphics 'Bruker SHELXTL'
_computing_publication_material 'Bruker SHELXTL'
_computing_structure_refinement 'SHELXL-97 (Sheldrick, 1997)'
_computing_structure_solution 'SHELXS-97 (Sheldrick, 1990)'
_diffrn_ambient_temperature 273(2)
_diffrn_measured_fraction_theta_full 0.993
_diffrn_measured_fraction_theta_max 0.993
_diffrn_measurement_device_type 'CCD area detector'
_diffrn_measurement_method 'phi and omega scans'
_diffrn_radiation_monochromator graphite
_diffrn_radiation_source 'fine-focus sealed tube'
_diffrn_radiation_type MoK\a
_diffrn_radiation_wavelength 0.71073
_diffrn_reflns_av_R_equivalents 0.0346
_diffrn_reflns_av_sigmaI/netI 0.0357
_diffrn_reflns_limit_h_max 11
_diffrn_reflns_limit_h_min -11
_diffrn_reflns_limit_k_max 11
_diffrn_reflns_limit_k_min -11
_diffrn_reflns_limit_l_max 12
_diffrn_reflns_limit_l_min -12
_diffrn_reflns_number 8707
_diffrn_reflns_theta_full 26.04
_diffrn_reflns_theta_max 26.04
_diffrn_reflns_theta_min 2.14
_exptl_absorpt_coefficient_mu 0.079
_exptl_absorpt_correction_type none
_exptl_crystal_colour colorless
_exptl_crystal_density_diffrn 1.219
_exptl_crystal_density_meas 1.219
_exptl_crystal_density_method 'not measured'
_exptl_crystal_description block
_exptl_crystal_F_000 324
_exptl_crystal_size_max 0.6
_exptl_crystal_size_mid 0.4
_exptl_crystal_size_min 0.2
_refine_diff_density_max 0.263
_refine_diff_density_min -0.381
_refine_diff_density_rms 0.088
_refine_ls_extinction_method none
_refine_ls_goodness_of_fit_ref 1.264
_refine_ls_hydrogen_treatment mixed
_refine_ls_matrix_type full
_refine_ls_number_parameters 210
_refine_ls_number_reflns 3258
_refine_ls_number_restraints 0
_refine_ls_restrained_S_all 1.264
_refine_ls_R_factor_all 0.0932
_refine_ls_R_factor_gt 0.0887
_refine_ls_shift/su_max 0.000
_refine_ls_shift/su_mean 0.000
_refine_ls_structure_factor_coef Fsqd
_refine_ls_weighting_details 'calc w=1/[\s^2^(Fo^2^)+(0.0582P)^2^+0.5349P] where P=(Fo^2^+2Fc^2^)/3'
_refine_ls_weighting_scheme calc
_refine_ls_wR_factor_gt 0.1860
_refine_ls_wR_factor_ref 0.1889
_reflns_number_gt 3107
_reflns_number_total 3258
_reflns_threshold_expression >2sigma(I)
_cod_data_source_file c3ob42064g.txt
_cod_data_source_block 4h
_cod_depositor_comments
;
The following automatic conversions were performed:

'_chemical_melting_point' value '122-123' was changed to '122.5(5)' -
the average value was taken and precision was
estimated.

'_symmetry_cell_setting' value 'Triclinic' changed to
'triclinic' according to
/usr/data/users/saulius/automatic-downloads/current/RSC/lib/dictionaries/cif_core.dic
dictionary named 'cif_core.dic' version 2.4.2 from 2011-04-26.

Automatic conversion script
Id: cif_fix_values 2281 2013-09-26 08:29:07Z andrius 
;
_cod_original_sg_symbol_H-M 'P-1   '
_cod_database_code 7153583

loop_
_symmetry_equiv_pos_as_xyz
'x, y, z'
'-x, -y, -z'

loop_
_atom_site_label
_atom_site_type_symbol
_atom_site_fract_x
_atom_site_fract_y
_atom_site_fract_z
_atom_site_U_iso_or_equiv
_atom_site_adp_type
_atom_site_occupancy
_atom_site_symmetry_multiplicity
_atom_site_calc_flag
_atom_site_refinement_flags
N1 N 0.4120(2) 0.1773(2) 0.6606(2) 0.0406(5) Uani 1 1 d .
O2 O -0.1440(2) 0.0294(2) 0.9348(2) 0.0574(6) Uani 1 1 d .
C13 C -0.0482(3) -0.0443(3) 0.8477(3) 0.0423(6) Uani 1 1 d .
C15 C 0.5773(3) 0.3482(3) 0.3018(3) 0.0402(6) Uani 1 1 d .
O1 O 0.0760(3) 0.2537(3) 0.4749(3) 0.0728(7) Uani 1 1 d .
C7 C 0.3139(3) 0.2662(3) 0.5003(3) 0.0406(6) Uani 1 1 d .
C8 C 0.2761(3) 0.1985(3) 0.6343(3) 0.0400(6) Uani 1 1 d .
C5 C 0.5384(3) 0.2319(3) 0.5441(3) 0.0403(6) Uani 1 1 d .
C12 C 0.1025(3) 0.0047(3) 0.7372(3) 0.0462(7) Uani 1 1 d .
H12A H 0.1048 -0.0055 0.6457 0.055 Uiso 1 1 calc R
H12B H 0.1940 -0.0562 0.7471 0.055 Uiso 1 1 calc R
C11 C 0.1207(3) 0.1559(3) 0.7421(3) 0.0422(6) Uani 1 1 d .
H11A H 0.0324 0.2177 0.7272 0.051 Uiso 1 1 calc R
H11B H 0.1141 0.1676 0.8346 0.051 Uiso 1 1 calc R
C4 C 0.6892(3) 0.2195(3) 0.5528(3) 0.0484(7) Uani 1 1 d .
H4 H 0.7757 0.2534 0.4769 0.058 Uiso 1 1 calc R
C6 C 0.4786(3) 0.2878(3) 0.4433(3) 0.0396(6) Uani 1 1 d .
C16 C 0.6652(4) 0.4572(3) 0.2846(3) 0.0517(7) Uani 1 1 d .
H16 H 0.6604 0.4942 0.3633 0.062 Uiso 1 1 calc R
C1 C 0.4349(4) 0.1143(3) 0.7797(3) 0.0513(7) Uani 1 1 d .
H1 H 0.3502 0.0782 0.8559 0.062 Uiso 1 1 calc R
C20 C 0.5874(4) 0.2960(3) 0.1824(3) 0.0543(8) Uani 1 1 d .
H20 H 0.5301 0.2225 0.1910 0.065 Uiso 1 1 calc R
C9 C 0.1920(3) 0.3152(3) 0.4408(3) 0.0492(7) Uani 1 1 d .
C18 C 0.7677(5) 0.4592(4) 0.0360(3) 0.0716(10) Uani 1 1 d .
H18 H 0.8313 0.4966 -0.0529 0.086 Uiso 1 1 calc R
C2 C 0.5786(4) 0.1055(4) 0.7851(3) 0.0622(9) Uani 1 1 d .
H2 H 0.5935 0.0636 0.8657 0.075 Uiso 1 1 calc R
C17 C 0.7596(4) 0.5112(4) 0.1528(4) 0.0658(9) Uani 1 1 d .
H17 H 0.8185 0.5838 0.1431 0.079 Uiso 1 1 calc R
C19 C 0.6819(5) 0.3519(4) 0.0503(3) 0.0701(10) Uani 1 1 d .
H19 H 0.6871 0.3162 -0.0292 0.084 Uiso 1 1 calc R
C3 C 0.7091(4) 0.1592(4) 0.6697(4) 0.0613(9) Uani 1 1 d .
H3 H 0.8088 0.1527 0.6749 0.074 Uiso 1 1 calc R
C14 C -0.0737(5) -0.1910(4) 0.8438(4) 0.0760(11) Uani 1 1 d .
H14A H -0.1758 -0.2103 0.9159 0.114 Uiso 1 1 calc R
H14B H 0.0107 -0.2562 0.8592 0.114 Uiso 1 1 calc R
H14C H -0.0725 -0.2012 0.7537 0.114 Uiso 1 1 calc R
C10 C 0.2068(4) 0.4477(4) 0.3437(4) 0.0715(10) Uani 1 1 d .
H10A H 0.1082 0.4767 0.3302 0.107 Uiso 1 1 calc R
H10B H 0.2935 0.4306 0.2548 0.107 Uiso 1 1 calc R
H10C H 0.2282 0.5207 0.3837 0.107 Uiso 1 1 calc R

loop_
_atom_site_aniso_label
_atom_site_aniso_U_11
_atom_site_aniso_U_22
_atom_site_aniso_U_33
_atom_site_aniso_U_23
_atom_site_aniso_U_13
_atom_site_aniso_U_12
N1 0.0349(11) 0.0479(13) 0.0364(11) 0.0035(9) -0.0118(9) -0.0111(9)
O2 0.0472(12) 0.0597(13) 0.0502(12) -0.0019(10) -0.0019(10) -0.0148(10)
C13 0.0436(15) 0.0476(15) 0.0372(14) 0.0079(12) -0.0189(12) -0.0126(12)
C15 0.0408(14) 0.0385(14) 0.0366(13) -0.0029(11) -0.0109(11) -0.0045(11)
O1 0.0531(13) 0.1018(19) 0.0733(16) 0.0120(13) -0.0346(12) -0.0275(13)
C7 0.0403(14) 0.0419(14) 0.0395(14) -0.0024(11) -0.0143(11) -0.0096(11)
C8 0.0374(13) 0.0456(14) 0.0364(13) -0.0013(11) -0.0126(11) -0.0109(11)
C5 0.0369(13) 0.0434(14) 0.0352(13) -0.0005(11) -0.0074(11) -0.0113(11)
C12 0.0394(14) 0.0489(16) 0.0457(15) -0.0037(12) -0.0115(12) -0.0080(12)
C11 0.0367(14) 0.0489(15) 0.0377(14) 0.0006(11) -0.0106(11) -0.0113(11)
C4 0.0358(14) 0.0594(17) 0.0460(16) 0.0003(13) -0.0107(12) -0.0145(12)
C6 0.0392(14) 0.0415(14) 0.0366(13) -0.0045(11) -0.0108(11) -0.0108(11)
C16 0.0550(17) 0.0498(16) 0.0427(15) -0.0051(12) -0.0081(13) -0.0146(13)
C1 0.0469(16) 0.0620(18) 0.0390(15) 0.0107(13) -0.0125(12) -0.0167(14)
C20 0.0638(19) 0.0509(17) 0.0461(16) -0.0034(13) -0.0171(14) -0.0144(14)
C9 0.0420(16) 0.0600(18) 0.0430(15) -0.0027(13) -0.0146(12) -0.0070(13)
C18 0.082(2) 0.071(2) 0.0398(17) 0.0104(16) -0.0025(16) -0.0199(19)
C2 0.0535(18) 0.085(2) 0.0521(18) 0.0198(16) -0.0300(15) -0.0182(16)
C17 0.070(2) 0.0571(19) 0.057(2) 0.0061(15) -0.0079(16) -0.0268(16)
C19 0.090(3) 0.073(2) 0.0367(16) -0.0052(15) -0.0132(16) -0.012(2)
C3 0.0433(16) 0.079(2) 0.067(2) 0.0089(17) -0.0285(15) -0.0156(15)
C14 0.085(3) 0.063(2) 0.068(2) -0.0012(17) -0.0102(19) -0.0331(19)
C10 0.071(2) 0.075(2) 0.073(2) 0.0153(18) -0.0400(19) -0.0081(18)

loop_
_atom_type_symbol
_atom_type_description
_atom_type_scat_dispersion_real
_atom_type_scat_dispersion_imag
_atom_type_scat_source
C C 0.0033 0.0016 'International Tables Vol C Tables 4.2.6.8 and 6.1.1.4'
H H 0.0000 0.0000 'International Tables Vol C Tables 4.2.6.8 and 6.1.1.4'
N N 0.0061 0.0033 'International Tables Vol C Tables 4.2.6.8 and 6.1.1.4'
O O 0.0106 0.0060 'International Tables Vol C Tables 4.2.6.8 and 6.1.1.4'

loop_
_geom_angle_atom_site_label_1
_geom_angle_atom_site_label_2
_geom_angle_atom_site_label_3
_geom_angle
C8 N1 C1 129.2(2)
C8 N1 C5 109.8(2)
C1 N1 C5 121.1(2)
O2 C13 C14 121.4(3)
O2 C13 C12 122.5(3)
C14 C13 C12 116.2(3)
C20 C15 C16 117.9(3)
C20 C15 C6 121.1(2)
C16 C15 C6 121.0(2)
C8 C7 C6 108.5(2)
C8 C7 C9 122.3(2)
C6 C7 C9 128.9(2)
N1 C8 C7 107.4(2)
N1 C8 C11 121.5(2)
C7 C8 C11 131.0(2)
C6 C5 N1 107.5(2)
C6 C5 C4 134.9(2)
N1 C5 C4 117.7(2)
C13 C12 C11 114.4(2)
C8 C11 C12 112.6(2)
C3 C4 C5 120.5(3)
C5 C6 C7 106.8(2)
C5 C6 C15 123.9(2)
C7 C6 C15 129.1(2)
C17 C16 C15 120.8(3)
C2 C1 N1 119.8(3)
C19 C20 C15 120.7(3)
O1 C9 C7 120.7(3)
O1 C9 C10 119.7(3)
C7 C9 C10 119.5(3)
C17 C18 C19 119.7(3)
C1 C2 C3 120.8(3)
C18 C17 C16 120.6(3)
C18 C19 C20 120.3(3)
C4 C3 C2 120.2(3)

loop_
_geom_bond_atom_site_label_1
_geom_bond_atom_site_label_2
_geom_bond_distance
N1 C8 1.359(3)
N1 C1 1.381(3)
N1 C5 1.404(3)
O2 C13 1.198(3)
C13 C14 1.487(4)
C13 C12 1.493(4)
C15 C20 1.383(4)
C15 C16 1.385(4)
C15 C6 1.476(3)
O1 C9 1.210(4)
C7 C8 1.385(4)
C7 C6 1.421(4)
C7 C9 1.469(4)
C8 C11 1.492(3)
C5 C6 1.380(4)
C5 C4 1.409(4)
C12 C11 1.511(4)
C4 C3 1.340(4)
C16 C17 1.374(4)
C1 C2 1.332(4)
C20 C19 1.382(4)
C9 C10 1.496(4)
C18 C17 1.363(5)
C18 C19 1.366(5)
C2 C3 1.417(4)
